data_4318415
loop_
_publ_author_name
'Pierluigi Orioli'
'Bruno Bruni'
'Massimo Di Vaira'
'Luigi Messori'
'Francesca Piccioli'

_publ_contact_author
;
  Prof. P. Orioli
  Dipartimento di Chimica
  via G. Capponi 7 
  50121 Firenze
  Italy
;
_publ_contact_author_email orioli@cerm.unifi.it
_publ_contact_author_fax '++39 055 2757555'
_publ_contact_author_phone '++39 055 2757554'
_publ_section_title
;
 Decomposition of Ascorbic Acid in the Presence of Cadmium Ions Leads to
 Formation of a Polymeric Cadmium Oxalate Species with Peculiar Structural
 Features
;
_journal_name_full 'Inorganic Chemistry'
_journal_page_first 4312
_journal_page_last 4314
_journal_paper_doi 10.1021/ic025598l
_journal_volume 41
_journal_year 2002
_chemical_formula_sum 'C4 H12 Cd2 O14'
_chemical_formula_weight 508.94
_chemical_name_systematic
; 
 ? 
;
_space_group_IT_number 1
_symmetry_cell_setting triclinic
_symmetry_space_group_name_Hall 'P 1'
_symmetry_space_group_name_H-M 'P 1'
_atom_sites_solution_hydrogens mixed
_atom_sites_solution_primary direct
_atom_sites_solution_secondary difmap
_audit_creation_method SHELXL
_cell_angle_alpha 74.640(10)
_cell_angle_beta 74.250(10)
_cell_angle_gamma 80.910(10)
_cell_formula_units_Z 1
_cell_length_a 6.0100(10)
_cell_length_b 6.6680(10)
_cell_length_c 8.4980(10)
_cell_measurement_reflns_used 60
_cell_measurement_temperature 293(2)
_cell_measurement_theta_max 40
_cell_measurement_theta_min 15
_cell_volume 314.70(8)
_computing_structure_refinement 'SHELXL-93 (Sheldrick, 1993)'
_computing_structure_solution 'SIR92 (Giacovazzo et al., 1994)'
_diffrn_ambient_temperature 293(2)
_diffrn_measurement_device 'Enraf Nonius CAD4'
_diffrn_measurement_method \w/2\q
_diffrn_radiation_monochromator graphite
_diffrn_radiation_source 'fine-focus sealed tube'
_diffrn_radiation_type MoK\a
_diffrn_radiation_wavelength 0.71069
_diffrn_reflns_av_R_equivalents 0.0000
_diffrn_reflns_av_sigmaI/netI 0.0066
_diffrn_reflns_limit_h_max 7
_diffrn_reflns_limit_h_min -7
_diffrn_reflns_limit_k_max 8
_diffrn_reflns_limit_k_min -8
_diffrn_reflns_limit_l_max 10
_diffrn_reflns_limit_l_min 0
_diffrn_reflns_number 1464
_diffrn_reflns_theta_max 26.95
_diffrn_reflns_theta_min 3.54
_diffrn_standards_decay_% 0
_diffrn_standards_interval_time 120
_diffrn_standards_number 2
_exptl_absorpt_coefficient_mu 3.454
_exptl_absorpt_correction_T_max 0.998
_exptl_absorpt_correction_T_min 0.596
_exptl_absorpt_correction_type 'empirical, psi scan'
_exptl_crystal_colour colorless
_exptl_crystal_density_diffrn 2.685
_exptl_crystal_description prism
_exptl_crystal_F_000 244
_exptl_crystal_size_max 0.40
_exptl_crystal_size_mid 0.30
_exptl_crystal_size_min 0.20
_refine_diff_density_max 1.458
_refine_diff_density_min -0.808
_refine_diff_density_rms 0.167
_refine_ls_abs_structure_details 'Flack H D (1983), Acta Cryst. A39, 876-881'
_refine_ls_abs_structure_Flack 0.04(5)
_refine_ls_extinction_coef 0.1008(49)
_refine_ls_extinction_expression Fc^*^=kFc[1+0.001xFc^2^\l^3^/sin(2\q)]^-1/4^
_refine_ls_extinction_method SHELXL
_refine_ls_goodness_of_fit_all 1.154
_refine_ls_goodness_of_fit_obs 1.154
_refine_ls_hydrogen_treatment 'refined with restraints'
_refine_ls_matrix_type full
_refine_ls_number_parameters 221
_refine_ls_number_reflns 1464
_refine_ls_number_restraints 71
_refine_ls_restrained_S_all 1.146
_refine_ls_restrained_S_obs 1.147
_refine_ls_R_factor_all 0.0240
_refine_ls_R_factor_obs 0.0240
_refine_ls_shift/esd_max -0.001
_refine_ls_shift/esd_mean 0.000
_refine_ls_structure_factor_coef Fsqd
_refine_ls_weighting_details 'w=1/[\s^2^(Fo^2^)+(0.0484P)^2^+0.1965P] where P=(Fo^2^+2Fc^2^)/3'
_refine_ls_weighting_scheme calc
_refine_ls_wR_factor_all 0.0605
_refine_ls_wR_factor_obs 0.0605
_reflns_number_observed 1462
_reflns_number_total 1464
_reflns_observed_criterion >2sigma(I)
_cod_data_source_file ic025598l.cif
_cod_data_source_block cdox
_cod_depositor_comments
;
The following automatic conversions were performed:

'_refine_ls_weighting_scheme' value 'calc
w=1/[\s^2^(Fo^2^)+(0.0484P)^2^+0.1965P] where P=(Fo^2^+2Fc^2^)/3' was
changed to 'calc'. New tag '_refine_ls_weighting_details' was
created. The value of the new tag was set to
'w=1/[\s^2^(Fo^2^)+(0.0484P)^2^+0.1965P] where P=(Fo^2^+2Fc^2^)/3'.

Automatic conversion script
Id: cif_fix_values 3143 2015-03-26 13:38:13Z robertas 

The following automatic conversions were performed:

'_atom_sites_solution_hydrogens' value 'difmap and geom' was changed
to 'mixed'.

Automatic conversion script
Id: cif_fix_values 6452 2018-10-05 10:23:21Z andrius 
;
_cod_database_code 4318415

loop_
_symmetry_equiv_pos_as_xyz
'x, y, z'

loop_
_atom_site_aniso_label
_atom_site_aniso_U_11
_atom_site_aniso_U_22
_atom_site_aniso_U_33
_atom_site_aniso_U_23
_atom_site_aniso_U_13
_atom_site_aniso_U_12
Cd1 0.0158(3) 0.0162(3) 0.0176(3) -0.0012(2) -0.0069(2) -0.0025(2)
Cd2 0.0138(3) 0.0200(3) 0.0193(3) -0.0048(2) -0.0050(2) -0.0012(2)
O1 0.049(5) 0.035(4) 0.025(4) -0.013(3) -0.011(4) 0.001(4)
O2 0.025(3) 0.011(2) 0.032(3) -0.006(2) -0.014(3) 0.001(2)
O3 0.033(3) 0.030(3) 0.016(3) -0.009(2) -0.007(2) 0.009(3)
O4 0.020(3) 0.016(3) 0.018(3) -0.002(2) -0.014(2) 0.006(2)
C1 0.015(3) 0.029(4) 0.025(4) -0.001(3) -0.013(3) 0.004(3)
C2 0.017(3) 0.012(2) 0.013(2) -0.006(2) -0.002(2) -0.003(2)
O5 0.007(2) 0.030(3) 0.031(3) -0.001(3) -0.011(2) -0.001(2)
O6 0.015(3) 0.027(3) 0.039(4) 0.005(3) -0.018(3) 0.002(2)
O7 0.017(3) 0.029(3) 0.022(3) 0.002(3) -0.001(2) -0.016(2)
O8 0.015(3) 0.028(3) 0.015(3) 0.002(2) -0.006(2) -0.014(2)
C3 0.015(2) 0.022(3) 0.023(3) -0.005(2) -0.007(2) -0.005(2)
C4 0.013(2) 0.018(2) 0.014(2) -0.002(2) -0.008(2) 0.002(2)
O9 0.033(3) 0.014(3) 0.033(3) -0.013(2) -0.011(3) 0.003(2)
O10 0.024(3) 0.025(3) 0.044(4) 0.004(3) -0.025(4) 0.007(3)
O11 0.020(3) 0.028(3) 0.026(3) 0.004(3) 0.002(3) -0.018(2)
O12 0.044(5) 0.058(6) 0.053(5) -0.041(4) -0.019(4) 0.001(4)
O13 0.058(6) 0.085(8) 0.057(6) -0.018(6) -0.034(5) -0.003(6)
O14 0.021(3) 0.037(4) 0.066(5) -0.023(4) -0.018(3) 0.016(3)

loop_
_atom_site_label
_atom_site_type_symbol
_atom_site_fract_x
_atom_site_fract_y
_atom_site_fract_z
_atom_site_U_iso_or_equiv
_atom_site_thermal_displace_type
_atom_site_occupancy
_atom_site_calc_flag
_atom_site_refinement_flags
_atom_site_disorder_group
Cd1 Cd -0.27434(4) 0.05988(4) 0.33739(3) 0.0164(2) Uani 1 d . .
Cd2 Cd 0.62698(4) 0.43612(4) -0.07562(3) 0.0175(2) Uani 1 d . .
O1 O 0.5892(22) 0.3474(19) -0.5505(12) 0.036(3) Uani 1 d D .
O2 O 0.5477(11) 0.4981(9) -0.3397(9) 0.0215(13) Uani 1 d D .
O3 O 0.7881(13) -0.0018(11) -0.3887(9) 0.0264(15) Uani 1 d D .
O4 O 0.7597(15) 0.1373(13) -0.1721(9) 0.017(2) Uani 1 d DU .
C1 C 0.6180(15) 0.3471(13) -0.4074(11) 0.023(2) Uani 1 d D .
C2 C 0.7379(14) 0.1432(11) -0.3131(9) 0.0140(14) Uani 1 d DU .
O5 O 0.4463(11) 0.1879(11) 0.1650(9) 0.023(2) Uani 1 d DU .
O6 O 0.1296(13) 0.0232(10) 0.2978(9) 0.028(2) Uani 1 d D .
O7 O 0.2144(12) 0.4648(10) -0.0354(8) 0.024(2) Uani 1 d DU .
O8 O -0.1106(11) 0.3013(10) 0.0925(8) 0.0188(13) Uani 1 d D .
C3 C 0.2325(13) 0.1710(13) 0.1908(11) 0.019(2) Uani 1 d DU .
C4 C 0.0983(12) 0.3296(12) 0.0722(10) 0.0147(14) Uani 1 d DU .
O9 O -0.1742(17) -0.2393(13) 0.2570(12) 0.025(2) Uani 1 d D .
H91 H -0.0325(68) -0.3034(102) 0.2735(116) 0.047(8) Uiso 1 d D .
H92 H -0.2670(108) -0.3464(79) 0.2825(130) 0.047(8) Uiso 1 d D .
O10 O -0.5897(16) -0.1094(12) 0.5163(12) 0.031(2) Uani 1 d DU .
H101 H -0.7000(140) -0.1270(126) 0.4656(115) 0.047(8) Uiso 1 d D .
H102 H -0.5549(188) -0.2401(60) 0.5795(119) 0.047(8) Uiso 1 d D .
O11 O 0.9554(16) 0.6067(13) -0.2551(10) 0.026(2) Uani 1 d D .
H111 H 0.9313(179) 0.7498(35) -0.2724(118) 0.047(8) Uiso 1 d D .
H112 H 1.0436(164) 0.5654(111) -0.1770(106) 0.047(8) Uiso 1 d D .
O12 O 0.5160(23) 0.7400(22) 0.0380(15) 0.045(3) Uani 1 d D .
H121 H 0.3971(98) 0.7377(146) 0.1330(66) 0.047(8) Uiso 1 d D .
H122 H 0.6385(90) 0.7836(146) 0.0616(94) 0.047(8) Uiso 1 d D .
O13 O 0.1242(21) -0.5023(21) 0.4298(15) 0.063(3) Uani 1 d D .
H131 H 0.2709(83) -0.5705(138) 0.4209(112) 0.047(8) Uiso 1 d D .
H132 H 0.0989(141) -0.4425(131) 0.5197(80) 0.047(8) Uiso 1 d D .
O14 O 0.2457(14) 0.0040(13) -0.1570(14) 0.039(2) Uani 1 d D .
H141 H 0.1413(137) -0.0947(119) -0.1069(83) 0.047(8) Uiso 1 d D .
H142 H 0.2588(164) 0.0258(135) -0.2704(31) 0.047(8) Uiso 1 d D .

loop_
_atom_type_symbol
_atom_type_description
_atom_type_scat_dispersion_real
_atom_type_scat_dispersion_imag
_atom_type_scat_source
C C 0.0033 0.0016 'International Tables Vol C Tables 4.2.6.8 and 6.1.1.4'
H H 0.0000 0.0000 'International Tables Vol C Tables 4.2.6.8 and 6.1.1.4'
O O 0.0106 0.0060 'International Tables Vol C Tables 4.2.6.8 and 6.1.1.4'
Cd Cd -0.8075 1.2024 'International Tables Vol C Tables 4.2.6.8 and 6.1.1.4'

loop_
_geom_angle_atom_site_label_1
_geom_angle_atom_site_label_2
_geom_angle_atom_site_label_3
_geom_angle
_geom_angle_site_symmetry_1
_geom_angle_site_symmetry_3
_geom_angle_publ_flag
O9 Cd1 O1 172.8(4) . 1_456 ?
O9 Cd1 O10 83.7(3) . . ?
O1 Cd1 O10 89.3(4) 1_456 . ?
O9 Cd1 O6 77.7(3) . . ?
O1 Cd1 O6 106.6(4) 1_456 . ?
O10 Cd1 O6 137.8(3) . . ?
O9 Cd1 O8 101.8(3) . . ?
O1 Cd1 O8 85.2(3) 1_456 . ?
O10 Cd1 O8 150.9(2) . . ?
O6 Cd1 O8 70.8(2) . . ?
O9 Cd1 O3 107.1(3) . 1_456 ?
O1 Cd1 O3 69.2(3) 1_456 1_456 ?
O10 Cd1 O3 74.8(3) . 1_456 ?
O6 Cd1 O3 75.0(3) . 1_456 ?
O8 Cd1 O3 128.6(2) . 1_456 ?
O9 Cd1 O5 94.4(3) . 1_455 ?
O1 Cd1 O5 86.3(3) 1_456 1_455 ?
O10 Cd1 O5 81.1(3) . 1_455 ?
O6 Cd1 O5 137.4(2) . 1_455 ?
O8 Cd1 O5 70.1(2) . 1_455 ?
O3 Cd1 O5 145.4(3) 1_456 1_455 ?
O4 Cd2 O8 82.8(2) . 1_655 ?
O4 Cd2 O2 73.2(2) . . ?
O8 Cd2 O2 147.9(2) 1_655 . ?
O4 Cd2 O5 81.0(3) . . ?
O8 Cd2 O5 71.3(2) 1_655 . ?
O2 Cd2 O5 123.8(2) . . ?
O4 Cd2 O11 91.4(3) . . ?
O8 Cd2 O11 81.5(3) 1_655 . ?
O2 Cd2 O11 78.1(3) . . ?
O5 Cd2 O11 152.4(3) . . ?
O4 Cd2 O7 105.1(3) . . ?
O8 Cd2 O7 136.1(2) 1_655 . ?
O2 Cd2 O7 72.2(2) . . ?
O5 Cd2 O7 67.6(2) . . ?
O11 Cd2 O7 139.7(3) . . ?
O4 Cd2 O12 174.9(4) . . ?
O8 Cd2 O12 92.1(3) 1_655 . ?
O2 Cd2 O12 111.2(3) . . ?
O5 Cd2 O12 98.2(4) . . ?
O11 Cd2 O12 87.1(4) . . ?
O7 Cd2 O12 79.2(4) . . ?
C1 O1 Cd1 119.8(8) . 1_654 ?
C1 O2 Cd2 112.8(5) . . ?
C2 O3 Cd1 119.4(5) . 1_654 ?
C2 O4 Cd2 116.0(6) . . ?
O2 C1 O1 122.9(9) . . ?
O2 C1 C2 120.1(6) . . ?
O1 C1 C2 117.0(7) . . ?
O4 C2 O3 127.6(8) . . ?
O4 C2 C1 117.9(6) . . ?
O3 C2 C1 114.4(5) . . ?
C3 O5 Cd2 118.9(5) . . ?
C3 O5 Cd1 133.2(6) . 1_655 ?
Cd2 O5 Cd1 106.9(2) . 1_655 ?
C3 O6 Cd1 114.7(6) . . ?
C4 O7 Cd2 119.9(6) . . ?
C4 O8 Cd2 131.9(5) . 1_455 ?
C4 O8 Cd1 116.4(5) . . ?
Cd2 O8 Cd1 111.6(2) 1_455 . ?
O5 C3 O6 123.5(8) . . ?
O5 C3 C4 117.2(5) . . ?
O6 C3 C4 119.1(6) . . ?
O7 C4 O8 128.4(7) . . ?
O7 C4 C3 115.4(6) . . ?
O8 C4 C3 116.2(5) . . ?

loop_
_geom_bond_atom_site_label_1
_geom_bond_atom_site_label_2
_geom_bond_distance
_geom_bond_site_symmetry_2
_geom_bond_publ_flag
Cd1 O9 2.220(8) . ?
Cd1 O1 2.303(11) 1_456 ?
Cd1 O10 2.320(9) . ?
Cd1 O6 2.341(7) . ?
Cd1 O8 2.346(6) . ?
Cd1 O3 2.376(7) 1_456 ?
Cd1 O5 2.432(6) 1_455 ?
Cd2 O4 2.299(8) . ?
Cd2 O8 2.331(6) 1_655 ?
Cd2 O2 2.337(7) . ?
Cd2 O5 2.381(7) . ?
Cd2 O11 2.382(7) . ?
Cd2 O7 2.393(7) . ?
Cd2 O12 2.396(12) . ?
O1 C1 1.273(8) . ?
O1 Cd1 2.303(11) 1_654 ?
O2 C1 1.250(7) . ?
O3 C2 1.253(7) . ?
O3 Cd1 2.376(7) 1_654 ?
O4 C2 1.230(7) . ?
C1 C2 1.562(6) . ?
O5 C3 1.261(7) . ?
O5 Cd1 2.432(6) 1_655 ?
O6 C3 1.262(7) . ?
O7 C4 1.245(7) . ?
O8 C4 1.258(7) . ?
O8 Cd2 2.331(6) 1_455 ?
C3 C4 1.546(6) . ?
